data_7100418
loop_
_publ_author_name
'Daniel Mindiola'
'Brad C. Bailey'
'Falguni Basuli'
'Doug Brown'
'Rodney L. Clark'
'John C. Huffman'

_publ_section_title
;
Latent low-coordinate titanium imides supported by a
sterically encumbering beta-diketiminate ligand
;
_journal_name_full 'Chemical Communications'
_journal_paper_doi 10.1039/b500350d
_journal_year 2005
_chemical_formula_structural
;
0.55[Ti(C35H53N2)(C12H17N)(Et2O)]+
0.45[Ti(C35H53N2)(C12H17N)(thf)]+[B(C6F5)4]-;C6H5F
;
_chemical_formula_sum 'C81 H84.11 B F21 N3 O Ti'
_chemical_formula_weight 1573.33
_space_group_IT_number 2
_symmetry_cell_setting triclinic
_symmetry_space_group_name_Hall '-P 1'
_symmetry_space_group_name_H-M 'P -1'
_cell_angle_alpha 98.775(2)
_cell_angle_beta 104.464(2)
_cell_angle_gamma 93.096(2)
_cell_formula_units_Z 2
_cell_length_a 13.5063(9)
_cell_length_b 15.1201(10)
_cell_length_c 18.9733(12)
_cell_measurement_temperature 131(2)
_cell_volume 3690.7(4)
_diffrn_ambient_temperature 131(2)
_exptl_crystal_density_diffrn 1.416
_cod_depositor_comments
;
The following automatic conversions were performed:
'_symmetry_cell_setting' value 'Triclinic' changed to 'triclinic'
according to '/home/saulius/struct/CIF-dictionaries/cif_core.dic'
dictionary named 'cif_core.dic' version 2.4.1 from 2010-06-29.

Automatic conversion script
Id: cif_fix_enum 1527 2010-12-29 10:47:43Z saulius 
;
_cod_database_code 7100418

loop_
_symmetry_equiv_pos_as_xyz
'x, y, z'
'-x, -y, -z'

loop_
_atom_site_label
_atom_site_type_symbol
_atom_site_fract_x
_atom_site_fract_y
_atom_site_fract_z
_atom_site_U_iso_or_equiv
_atom_site_adp_type
_atom_site_occupancy
_atom_site_symmetry_multiplicity
_atom_site_calc_flag
_atom_site_refinement_flags
_atom_site_disorder_assembly
_atom_site_disorder_group
Ti1 Ti 0.89002(2) 0.805491(18) 0.673309(15) 0.01722(7) Uani 1 1 d . . .
N2 N 0.94318(10) 0.81483(8) 0.78046(7) 0.0189(3) Uani 1 1 d . A .
C3 C 0.85983(12) 0.81486(10) 0.80962(8) 0.0186(3) Uani 1 1 d . A .
C4 C 0.76837(12) 0.76463(11) 0.76942(9) 0.0199(3) Uani 1 1 d . . .
C5 C 0.74139(11) 0.69229(10) 0.70646(8) 0.0192(3) Uani 1 1 d . A .
N6 N 0.79040(9) 0.69068(8) 0.65409(7) 0.0180(3) Uani 1 1 d . A .
C7 C 1.04722(12) 0.83349(10) 0.82657(8) 0.0192(3) Uani 1 1 d . . .
C8 C 1.09198(13) 0.76439(11) 0.86197(9) 0.0231(4) Uani 1 1 d . A .
C9 C 1.18902(14) 0.78511(12) 0.91064(9) 0.0278(4) Uani 1 1 d . . .
C10 C 1.24112(14) 0.86942(13) 0.92276(10) 0.0300(4) Uani 1 1 d . A .
C11 C 1.19916(13) 0.93387(12) 0.88327(10) 0.0268(4) Uani 1 1 d . . .
C12 C 1.10191(12) 0.91767(11) 0.83369(9) 0.0213(3) Uani 1 1 d . A .
C13 C 1.06166(14) 0.99097(11) 0.79083(9) 0.0244(4) Uani 1 1 d . . .
C14 C 1.07035(16) 1.08285(12) 0.84028(11) 0.0309(4) Uani 1 1 d . A .
C15 C 1.11831(17) 1.00037(13) 0.73123(11) 0.0317(4) Uani 1 1 d . A .
C16 C 1.03831(15) 0.66959(11) 0.84821(10) 0.0288(4) Uani 1 1 d . . .
C17 C 1.1137(2) 0.59762(14) 0.85260(15) 0.0482(6) Uani 1 1 d . A .
C18 C 0.97282(16) 0.65619(14) 0.90088(12) 0.0345(4) Uani 1 1 d . A .
C19 C 0.85661(13) 0.87574(11) 0.88380(9) 0.0246(4) Uani 1 1 d . . .
C20 C 0.77039(16) 0.84092(15) 0.91543(11) 0.0360(5) Uani 1 1 d . A .
C21 C 0.95502(15) 0.88698(14) 0.94709(10) 0.0307(4) Uani 1 1 d . A .
C22 C 0.83389(16) 0.96916(13) 0.86539(12) 0.0330(4) Uani 1 1 d . A .
C23 C 0.65528(12) 0.62270(11) 0.71201(9) 0.0243(4) Uani 1 1 d . . .
C24 C 0.69431(16) 0.59080(13) 0.78666(10) 0.0311(4) Uani 1 1 d . A .
C25 C 0.62706(15) 0.53711(12) 0.65300(10) 0.0280(4) Uani 1 1 d . A .
C26 C 0.55565(14) 0.66816(14) 0.71214(12) 0.0314(4) Uani 1 1 d . A .
C27 C 0.76373(12) 0.62582(10) 0.58569(8) 0.0193(3) Uani 1 1 d . . .
C28 C 0.82779(12) 0.55738(10) 0.57661(9) 0.0213(3) Uani 1 1 d . A .
C29 C 0.79865(13) 0.49454(11) 0.51150(9) 0.0249(4) Uani 1 1 d . . .
C30 C 0.71253(13) 0.50144(11) 0.45603(10) 0.0264(4) Uani 1 1 d . A .
C31 C 0.65342(13) 0.57213(11) 0.46451(9) 0.0248(4) Uani 1 1 d . . .
C32 C 0.67682(12) 0.63580(11) 0.52930(9) 0.0211(3) Uani 1 1 d . A .
C33 C 0.60742(12) 0.71114(11) 0.53502(9) 0.0234(4) Uani 1 1 d . . .
C34 C 0.63182(16) 0.78371(14) 0.49253(12) 0.0333(4) Uani 1 1 d . A .
C35 C 0.49252(14) 0.67799(14) 0.50681(12) 0.0317(4) Uani 1 1 d . A .
C36 C 0.92447(13) 0.54754(11) 0.63534(9) 0.0250(4) Uani 1 1 d . . .
C37 C 0.90694(18) 0.47335(16) 0.67840(13) 0.0391(5) Uani 1 1 d . A .
C38 C 1.01413(14) 0.52920(14) 0.60166(11) 0.0306(4) Uani 1 1 d . A .
N39 N 0.98650(10) 0.78820(8) 0.63011(7) 0.0188(3) Uani 1 1 d . A .
C40 C 1.05771(12) 0.77565(10) 0.58748(9) 0.0190(3) Uani 1 1 d . . .
C41 C 1.16271(12) 0.76765(10) 0.62011(9) 0.0221(3) Uani 1 1 d . A .
C42 C 1.22839(14) 0.75232(11) 0.57434(10) 0.0268(4) Uani 1 1 d . . .
C43 C 1.19455(14) 0.74495(12) 0.49841(10) 0.0283(4) Uani 1 1 d . A .
C44 C 1.09272(14) 0.75478(11) 0.46708(10) 0.0258(4) Uani 1 1 d . . .
C45 C 1.02338(12) 0.77088(10) 0.50970(9) 0.0209(3) Uani 1 1 d . A .
C46 C 0.91331(13) 0.78174(11) 0.47077(9) 0.0235(4) Uani 1 1 d . . .
C47 C 0.90753(17) 0.85493(14) 0.42261(12) 0.0357(5) Uani 1 1 d . A .
C48 C 0.85843(15) 0.69333(13) 0.42459(11) 0.0301(4) Uani 1 1 d . A .
C49 C 1.20770(13) 0.77493(12) 0.70277(9) 0.0253(4) Uani 1 1 d . . .
C50 C 1.30342(15) 0.84274(14) 0.73181(11) 0.0328(4) Uani 1 1 d . A .
C51 C 1.2371(2) 0.68471(14) 0.72324(12) 0.0419(5) Uani 1 1 d . A .
O52 O 0.8387(9) 0.9266(7) 0.6408(8) 0.0183(12) Uani 0.553(5) 1 d P A 1
C53 C 0.8932(5) 0.9837(4) 0.6037(4) 0.0217(12) Uani 0.553(5) 1 d P A 1
C54 C 0.8239(3) 1.0065(2) 0.5352(2) 0.0296(10) Uani 0.553(5) 1 d P A 1
C55 C 0.7325(13) 0.9455(10) 0.6614(12) 0.031(3) Uani 0.553(5) 1 d P A 1
C56 C 0.7687(4) 1.0554(3) 0.6987(3) 0.0354(12) Uani 0.553(5) 1 d P A 1
B57 B 0.49158(14) 0.79332(12) 0.18009(10) 0.0219(4) Uani 1 1 d . . .
C58 C 0.37569(12) 0.76273(11) 0.18833(9) 0.0240(4) Uani 1 1 d . . .
C59 C 0.28238(13) 0.76783(12) 0.13883(9) 0.0273(4) Uani 1 1 d . . .
C60 C 0.18765(13) 0.74995(13) 0.15189(10) 0.0327(4) Uani 1 1 d . . .
C61 C 0.18228(14) 0.72567(13) 0.21775(11) 0.0362(5) Uani 1 1 d . . .
C62 C 0.27224(14) 0.72049(13) 0.26955(10) 0.0343(4) Uani 1 1 d . . .
C63 C 0.36475(13) 0.73893(12) 0.25431(9) 0.0280(4) Uani 1 1 d . . .
F64 F 0.27873(7) 0.79316(7) 0.07309(5) 0.0343(2) Uani 1 1 d . . .
F65 F 0.10035(8) 0.75704(8) 0.10070(6) 0.0442(3) Uani 1 1 d . . .
F66 F 0.09081(8) 0.70989(9) 0.23195(7) 0.0522(3) Uani 1 1 d . . .
F67 F 0.26917(9) 0.69952(9) 0.33566(6) 0.0484(3) Uani 1 1 d . . .
F68 F 0.44958(7) 0.73459(7) 0.30923(5) 0.0344(2) Uani 1 1 d . . .
C69 C 0.49485(12) 0.80359(11) 0.09523(9) 0.0218(3) Uani 1 1 d . . .
C70 C 0.54091(12) 0.87527(11) 0.07318(9) 0.0223(3) Uani 1 1 d . . .
C71 C 0.54488(12) 0.87732(11) 0.00157(10) 0.0255(4) Uani 1 1 d . . .
C72 C 0.50259(13) 0.80509(13) -0.05317(9) 0.0277(4) Uani 1 1 d . . .
C73 C 0.45734(13) 0.73113(12) -0.03471(9) 0.0275(4) Uani 1 1 d . . .
C74 C 0.45579(12) 0.73206(11) 0.03754(9) 0.0251(4) Uani 1 1 d . . .
F75 F 0.58620(7) 0.94941(6) 0.12296(5) 0.0269(2) Uani 1 1 d . . .
F76 F 0.58955(7) 0.95019(7) -0.01552(5) 0.0330(2) Uani 1 1 d . . .
F77 F 0.50499(8) 0.80632(8) -0.12335(5) 0.0390(3) Uani 1 1 d . . .
F78 F 0.41607(8) 0.65934(7) -0.08733(5) 0.0380(3) Uani 1 1 d . . .
F79 F 0.41120(8) 0.65664(6) 0.05198(5) 0.0336(2) Uani 1 1 d . . .
C80 C 0.57518(12) 0.72004(11) 0.20172(9) 0.0224(3) Uani 1 1 d . . .
C81 C 0.67935(13) 0.74484(11) 0.21180(9) 0.0231(4) Uani 1 1 d . . .
C82 C 0.75618(13) 0.68986(12) 0.22931(9) 0.0262(4) Uani 1 1 d . . .
C83 C 0.73148(14) 0.60304(12) 0.23639(9) 0.0302(4) Uani 1 1 d . . .
C84 C 0.63014(15) 0.57330(11) 0.22507(10) 0.0315(4) Uani 1 1 d . . .
C85 C 0.55541(13) 0.63078(11) 0.20765(9) 0.0268(4) Uani 1 1 d . . .
F86 F 0.70891(7) 0.82960(6) 0.20515(5) 0.0289(2) Uani 1 1 d . . .
F87 F 0.85560(7) 0.72054(7) 0.24043(5) 0.0344(2) Uani 1 1 d . . .
F88 F 0.80531(9) 0.54835(7) 0.25475(6) 0.0433(3) Uani 1 1 d . . .
F89 F 0.60411(9) 0.48828(7) 0.23164(7) 0.0469(3) Uani 1 1 d . . .
F90 F 0.45758(8) 0.59469(6) 0.19677(6) 0.0355(3) Uani 1 1 d . . .
C91 C 0.51811(12) 0.88977(11) 0.23884(9) 0.0242(4) Uani 1 1 d . . .
C92 C 0.57870(14) 0.90429(12) 0.31084(10) 0.0292(4) Uani 1 1 d . . .
C93 C 0.58357(16) 0.98187(13) 0.36138(10) 0.0392(5) Uani 1 1 d . . .
C94 C 0.52794(17) 1.05077(13) 0.34038(12) 0.0419(5) Uani 1 1 d . . .
C95 C 0.46880(14) 1.04150(12) 0.26907(12) 0.0368(5) Uani 1 1 d . . .
C96 C 0.46333(13) 0.96248(12) 0.22108(10) 0.0287(4) Uani 1 1 d . . .
F97 F 0.63755(8) 0.84074(7) 0.33710(5) 0.0348(2) Uani 1 1 d . . .
F98 F 0.64212(11) 0.98962(8) 0.43117(6) 0.0609(4) Uani 1 1 d . . .
F99 F 0.53126(10) 1.12680(8) 0.38875(7) 0.0604(4) Uani 1 1 d . . .
F100 F 0.41543(9) 1.11013(7) 0.24734(7) 0.0518(3) Uani 1 1 d . . .
F101 F 0.39882(8) 0.95671(7) 0.15336(6) 0.0354(2) Uani 1 1 d . . .
F102 F 0.87032(11) 0.45488(9) 0.96108(8) 0.0662(4) Uani 1 1 d . . .
C103 C 0.82276(15) 0.52481(12) 0.98733(11) 0.0356(4) Uani 1 1 d . . .
C104 C 0.88129(15) 0.59323(14) 1.03960(11) 0.0377(5) Uani 1 1 d . . .
C105 C 0.83119(18) 0.66478(15) 1.06326(11) 0.0430(5) Uani 1 1 d . . .
C106 C 0.7270(2) 0.66582(17) 1.03599(13) 0.0502(6) Uani 1 1 d . . .
C107 C 0.67137(18) 0.59539(17) 0.98458(13) 0.0501(6) Uani 1 1 d . . .
C108 C 0.71937(17) 0.52323(15) 0.95897(12) 0.0416(5) Uani 1 1 d . . .
H109 H 0.7150(12) 0.7699(10) 0.7904(9) 0.017(4) Uiso 1 1 d . . .
H110 H 1.2212(13) 0.7408(11) 0.9378(9) 0.024(5) Uiso 1 1 d . . .
H111 H 1.3065(14) 0.8834(12) 0.9568(10) 0.033(5) Uiso 1 1 d . . .
H112 H 1.2351(12) 0.9897(11) 0.8898(9) 0.019(4) Uiso 1 1 d . . .
H113 H 0.9882(13) 0.9750(10) 0.7668(9) 0.018(4) Uiso 1 1 d . . .
H114 H 1.0407(12) 1.0815(11) 0.8831(9) 0.022(4) Uiso 1 1 d . . .
H115 H 1.0339(15) 1.1262(13) 0.8104(10) 0.040(5) Uiso 1 1 d . . .
H116 H 1.1425(15) 1.1065(13) 0.8615(10) 0.039(5) Uiso 1 1 d . . .
H117 H 1.1937(16) 1.0146(13) 0.7550(10) 0.041(6) Uiso 1 1 d . . .
H118 H 1.0919(14) 1.0496(13) 0.7069(10) 0.036(5) Uiso 1 1 d . . .
H119 H 1.1082(12) 0.9461(12) 0.6938(9) 0.023(4) Uiso 1 1 d . . .
H120 H 0.9926(13) 0.6599(12) 0.7982(10) 0.030(5) Uiso 1 1 d . . .
H21 H 1.158(2) 0.6022(17) 0.8192(14) 0.079(8) Uiso 1 1 d . . .
H122 H 1.0741(15) 0.5362(14) 0.8380(11) 0.045(6) Uiso 1 1 d . . .
H123 H 1.1583(18) 0.6010(16) 0.9042(14) 0.070(8) Uiso 1 1 d . . .
H124 H 1.0177(14) 0.6711(12) 0.9518(11) 0.034(5) Uiso 1 1 d . . .
H125 H 0.9454(14) 0.5929(14) 0.8915(10) 0.041(5) Uiso 1 1 d . . .
H126 H 0.9146(14) 0.6936(12) 0.8955(9) 0.029(5) Uiso 1 1 d . . .
H127 H 0.7765(14) 0.8775(13) 0.9622(11) 0.038(5) Uiso 1 1 d . . .
H128 H 0.7788(14) 0.7775(14) 0.9244(10) 0.037(5) Uiso 1 1 d . . .
H129 H 0.7024(15) 0.8470(12) 0.8852(10) 0.035(5) Uiso 1 1 d . . .
H130 H 1.0119(14) 0.9182(12) 0.9361(10) 0.035(5) Uiso 1 1 d . . .
H131 H 0.9414(14) 0.9238(12) 0.9896(11) 0.036(5) Uiso 1 1 d . . .
H132 H 0.9735(14) 0.8295(14) 0.9611(10) 0.039(6) Uiso 1 1 d . . .
H133 H 0.8300(14) 1.0099(13) 0.9071(11) 0.040(5) Uiso 1 1 d . . .
H134 H 0.8848(15) 0.9955(12) 0.8443(10) 0.036(5) Uiso 1 1 d . . .
H135 H 0.7661(15) 0.9660(12) 0.8286(10) 0.033(5) Uiso 1 1 d . . .
H136 H 0.7577(16) 0.5609(13) 0.7893(11) 0.044(6) Uiso 1 1 d . . .
H137 H 0.7078(14) 0.6403(13) 0.8298(10) 0.036(5) Uiso 1 1 d . . .
H138 H 0.6440(14) 0.5438(13) 0.7922(10) 0.035(5) Uiso 1 1 d . . .
H139 H 0.5805(14) 0.4994(13) 0.6704(10) 0.038(5) Uiso 1 1 d . . .
H140 H 0.6855(14) 0.5057(12) 0.6468(9) 0.028(5) Uiso 1 1 d . . .
H142 H 0.5046(14) 0.6209(13) 0.7132(10) 0.037(5) Uiso 1 1 d . . .
H143 H 0.5303(14) 0.6952(13) 0.6673(11) 0.035(5) Uiso 1 1 d . . .
H144 H 0.5657(14) 0.7166(13) 0.7570(10) 0.035(5) Uiso 1 1 d . . .
H145 H 0.8385(12) 0.4475(11) 0.5056(9) 0.020(4) Uiso 1 1 d . . .
H146 H 0.6961(13) 0.4590(12) 0.4112(10) 0.028(5) Uiso 1 1 d . . .
H147 H 0.5934(14) 0.5791(11) 0.4264(10) 0.028(5) Uiso 1 1 d . . .
H148 H 0.6198(11) 0.7398(10) 0.5856(9) 0.013(4) Uiso 1 1 d . . .
H149 H 0.7085(15) 0.8084(12) 0.5126(10) 0.035(5) Uiso 1 1 d . . .
H150 H 0.5876(16) 0.8349(14) 0.4970(11) 0.048(6) Uiso 1 1 d . . .
H151 H 0.6203(15) 0.7619(13) 0.4427(12) 0.042(6) Uiso 1 1 d . . .
H152 H 0.4522(16) 0.7308(15) 0.5193(11) 0.054(6) Uiso 1 1 d . . .
H153 H 0.4740(15) 0.6285(14) 0.5299(11) 0.041(6) Uiso 1 1 d . . .
H154 H 0.4689(15) 0.6592(13) 0.4526(12) 0.043(6) Uiso 1 1 d . . .
H155 H 0.9438(13) 0.6021(12) 0.6698(9) 0.028(5) Uiso 1 1 d . . .
H156 H 0.8603(18) 0.4876(15) 0.7037(12) 0.058(7) Uiso 1 1 d . . .
H157 H 0.8803(16) 0.4168(16) 0.6450(12) 0.055(7) Uiso 1 1 d . . .
H158 H 0.9693(17) 0.4638(14) 0.7145(12) 0.049(6) Uiso 1 1 d . . .
H159 H 1.0266(14) 0.5774(13) 0.5764(10) 0.038(5) Uiso 1 1 d . . .
H160 H 1.0003(16) 0.4716(15) 0.5675(12) 0.052(6) Uiso 1 1 d . . .
H161 H 1.0764(15) 0.5224(12) 0.6392(11) 0.038(5) Uiso 1 1 d . . .
H162 H 1.3020(14) 0.7455(12) 0.5973(10) 0.032(5) Uiso 1 1 d . . .
H163 H 1.2399(14) 0.7340(12) 0.4678(10) 0.037(5) Uiso 1 1 d . . .
H164 H 1.0687(13) 0.7507(11) 0.4172(10) 0.023(4) Uiso 1 1 d . . .
H165 H 0.8811(12) 0.8012(11) 0.5099(9) 0.021(4) Uiso 1 1 d . . .
H166 H 0.8360(17) 0.8633(13) 0.4017(11) 0.047(6) Uiso 1 1 d . . .
H167 H 0.9414(15) 0.8375(13) 0.3826(11) 0.043(6) Uiso 1 1 d . . .
H168 H 0.9434(16) 0.9114(15) 0.4517(11) 0.047(6) Uiso 1 1 d . . .
H169 H 0.8907(13) 0.6726(12) 0.3875(10) 0.028(5) Uiso 1 1 d . . .
H170 H 0.7872(15) 0.7026(12) 0.3982(10) 0.033(5) Uiso 1 1 d . . .
H171 H 0.8584(13) 0.6453(12) 0.4556(10) 0.031(5) Uiso 1 1 d . . .
H172 H 1.1585(14) 0.7962(12) 0.7281(10) 0.029(5) Uiso 1 1 d . . .
H173 H 1.3243(13) 0.8546(12) 0.7864(10) 0.031(5) Uiso 1 1 d . . .
H174 H 1.2901(15) 0.9012(14) 0.7132(11) 0.047(6) Uiso 1 1 d . . .
H175 H 1.3661(16) 0.8172(13) 0.7163(11) 0.047(6) Uiso 1 1 d . . .
H176 H 1.2819(16) 0.6587(14) 0.6940(12) 0.049(6) Uiso 1 1 d . . .
H177 H 1.1779(19) 0.6407(17) 0.7112(13) 0.069(8) Uiso 1 1 d . . .
H178 H 1.2675(15) 0.6891(13) 0.7755(11) 0.040(5) Uiso 1 1 d . . .
H179 H 0.924(3) 1.034(2) 0.6423(19) 0.028(9) Uiso 0.553(5) 1 d P A 1
H180 H 0.951(3) 0.947(3) 0.590(2) 0.041(15) Uiso 0.553(5) 1 d P A 1
H181 H 0.863(3) 1.042(2) 0.5118(19) 0.039(10) Uiso 0.553(5) 1 d P A 1
H182 H 0.789(3) 0.950(3) 0.498(2) 0.050(12) Uiso 0.553(5) 1 d P A 1
H183 H 0.773(3) 1.048(3) 0.549(2) 0.035(10) Uiso 0.553(5) 1 d P A 1
H184 H 0.692(3) 0.948(2) 0.6134(19) 0.022(9) Uiso 0.553(5) 1 d P A 1
H185 H 0.726(3) 0.911(2) 0.695(2) 0.014(9) Uiso 0.553(5) 1 d P A 1
H186 H 0.781(3) 1.089(3) 0.671(3) 0.042(12) Uiso 0.553(5) 1 d P A 1
H187 H 0.824(3) 1.063(3) 0.738(2) 0.061(15) Uiso 0.553(5) 1 d P A 1
H188 H 0.720(3) 1.071(2) 0.711(2) 0.035(11) Uiso 0.553(5) 1 d P A 1
H189 H 0.5902(13) 0.5481(11) 0.6021(10) 0.028(5) Uiso 1 1 d . . .
H190 H 0.9746(10) 0.5890(9) 1.0697(7) 0.004(3) Uiso 1 1 d . . .
H191 H 0.8705(15) 0.7106(14) 1.0992(11) 0.040(6) Uiso 1 1 d . . .
H192 H 0.6930(17) 0.7171(16) 1.0530(12) 0.060(7) Uiso 1 1 d . . .
H193 H 0.5993(18) 0.5925(15) 0.9666(12) 0.061(7) Uiso 1 1 d . . .
H194 H 0.6836(16) 0.4710(15) 0.9231(12) 0.055(6) Uiso 1 1 d . . .
H1A H 0.816(3) 0.952(3) 0.543(3) 0.007(9) Uiso 0.447(5) 1 d P A 2
H2A H 0.931(4) 0.974(4) 0.608(3) 0.004(18) Uiso 0.447(5) 1 d P A 2
H3A H 0.815(4) 1.098(4) 0.592(3) 0.053(16) Uiso 0.447(5) 1 d P A 2
H4A H 0.866(4) 1.097(4) 0.668(3) 0.059(17) Uiso 0.447(5) 1 d P A 2
H5A H 0.682(4) 1.075(3) 0.662(3) 0.041(13) Uiso 0.447(5) 1 d P A 2
H6A H 0.638(6) 1.024(5) 0.572(4) 0.12(3) Uiso 0.447(5) 1 d P A 2
H7A H 0.746(4) 0.953(4) 0.702(3) 0.032(18) Uiso 0.447(5) 1 d P A 2
H8A H 0.675(5) 0.893(5) 0.635(4) 0.09(2) Uiso 0.447(5) 1 d P A 2
O52A O 0.8202(12) 0.9080(9) 0.6367(11) 0.0239(19) Uani 0.447(5) 1 d P A 2
C53A C 0.8521(6) 0.9750(7) 0.5939(5) 0.0270(17) Uani 0.447(5) 1 d P A 2
C54A C 0.8193(4) 1.0630(3) 0.6246(4) 0.0456(17) Uani 0.447(5) 1 d P A 2
C55A C 0.7145(6) 1.0321(4) 0.6341(5) 0.067(3) Uani 0.447(5) 1 d P A 2
C56A C 0.7485(17) 0.9622(14) 0.6565(15) 0.031(3) Uani 0.447(5) 1 d P A 2

loop_
_atom_site_aniso_label
_atom_site_aniso_U_11
_atom_site_aniso_U_22
_atom_site_aniso_U_33
_atom_site_aniso_U_23
_atom_site_aniso_U_13
_atom_site_aniso_U_12
Ti1 0.01668(14) 0.01735(14) 0.01738(14) 0.00238(11) 0.00454(11) 0.00060(11)
N2 0.0185(7) 0.0185(7) 0.0197(7) 0.0013(5) 0.0066(6) -0.0016(5)
C3 0.0214(8) 0.0165(8) 0.0183(8) 0.0032(6) 0.0062(7) 0.0008(6)
C4 0.0183(8) 0.0220(8) 0.0206(8) 0.0019(6) 0.0086(7) 0.0000(6)
C5 0.0166(8) 0.0196(8) 0.0207(8) 0.0041(6) 0.0034(7) 0.0018(6)
N6 0.0165(6) 0.0187(7) 0.0177(7) 0.0027(5) 0.0032(5) 0.0005(5)
C7 0.0172(8) 0.0233(8) 0.0163(8) -0.0006(6) 0.0055(6) -0.0001(6)
C8 0.0277(9) 0.0253(9) 0.0175(8) 0.0019(7) 0.0092(7) 0.0026(7)
C9 0.0292(10) 0.0327(10) 0.0221(9) 0.0061(8) 0.0059(8) 0.0079(8)
C10 0.0197(9) 0.0399(11) 0.0269(9) 0.0006(8) 0.0026(8) 0.0022(8)
C11 0.0218(9) 0.0287(9) 0.0281(9) 0.0012(8) 0.0073(7) -0.0062(7)
C12 0.0213(8) 0.0240(8) 0.0194(8) 0.0021(7) 0.0085(7) -0.0003(7)
C13 0.0266(9) 0.0200(8) 0.0259(9) 0.0019(7) 0.0078(8) -0.0035(7)
C14 0.0373(11) 0.0231(9) 0.0311(10) -0.0004(8) 0.0110(9) -0.0021(8)
C15 0.0449(12) 0.0223(9) 0.0297(10) 0.0040(8) 0.0151(9) -0.0032(9)
C16 0.0400(11) 0.0232(9) 0.0208(9) 0.0055(7) 0.0034(8) -0.0008(8)
C17 0.0672(16) 0.0264(11) 0.0641(17) 0.0098(11) 0.0394(15) 0.0090(11)
C18 0.0354(11) 0.0279(10) 0.0418(12) 0.0104(9) 0.0112(10) 0.0002(9)
C19 0.0263(9) 0.0255(9) 0.0213(8) -0.0041(7) 0.0110(7) -0.0035(7)
C20 0.0336(11) 0.0462(13) 0.0263(10) -0.0085(9) 0.0158(9) -0.0103(9)
C21 0.0311(10) 0.0368(11) 0.0220(9) -0.0058(8) 0.0107(8) -0.0043(9)
C22 0.0357(11) 0.0274(10) 0.0354(11) -0.0054(8) 0.0146(10) 0.0050(8)
C23 0.0239(9) 0.0246(9) 0.0238(9) 0.0023(7) 0.0084(7) -0.0060(7)
C24 0.0354(11) 0.0306(10) 0.0257(10) 0.0056(8) 0.0073(8) -0.0102(9)
C25 0.0279(10) 0.0273(9) 0.0275(10) 0.0015(8) 0.0091(8) -0.0082(8)
C26 0.0222(9) 0.0343(11) 0.0372(11) 0.0006(9) 0.0119(9) -0.0058(8)
C27 0.0205(8) 0.0194(8) 0.0176(8) 0.0011(6) 0.0068(7) -0.0034(6)
C28 0.0222(8) 0.0197(8) 0.0218(8) 0.0027(6) 0.0065(7) -0.0019(6)
C29 0.0262(9) 0.0201(8) 0.0277(9) -0.0005(7) 0.0088(8) 0.0014(7)
C30 0.0279(9) 0.0242(9) 0.0232(9) -0.0055(7) 0.0069(8) -0.0044(7)
C31 0.0211(9) 0.0292(9) 0.0214(9) 0.0011(7) 0.0035(7) -0.0037(7)
C32 0.0191(8) 0.0220(8) 0.0219(8) 0.0036(7) 0.0060(7) -0.0027(6)
C33 0.0210(8) 0.0265(9) 0.0198(9) 0.0004(7) 0.0023(7) 0.0008(7)
C34 0.0313(11) 0.0334(11) 0.0362(12) 0.0095(9) 0.0077(9) 0.0068(9)
C35 0.0194(9) 0.0374(11) 0.0337(11) 0.0003(9) 0.0021(8) 0.0009(8)
C36 0.0262(9) 0.0202(8) 0.0251(9) -0.0021(7) 0.0035(7) 0.0031(7)
C37 0.0381(12) 0.0460(13) 0.0365(12) 0.0172(10) 0.0085(11) 0.0093(10)
C38 0.0242(10) 0.0313(10) 0.0338(11) 0.0044(9) 0.0030(9) 0.0054(8)
N39 0.0198(7) 0.0176(7) 0.0182(7) 0.0030(5) 0.0041(6) -0.0004(5)
C40 0.0221(8) 0.0146(7) 0.0220(8) 0.0015(6) 0.0100(7) -0.0004(6)
C41 0.0236(8) 0.0196(8) 0.0239(8) 0.0031(7) 0.0086(7) 0.0006(7)
C42 0.0230(9) 0.0285(9) 0.0291(9) 0.0022(7) 0.0093(8) 0.0017(7)
C43 0.0299(10) 0.0305(10) 0.0289(10) 0.0027(8) 0.0175(8) 0.0034(8)
C44 0.0324(10) 0.0259(9) 0.0202(9) 0.0031(7) 0.0096(8) 0.0026(7)
C45 0.0250(9) 0.0160(8) 0.0228(8) 0.0037(6) 0.0083(7) 0.0002(6)
C46 0.0265(9) 0.0264(9) 0.0187(8) 0.0039(7) 0.0081(7) 0.0025(7)
C47 0.0342(11) 0.0375(11) 0.0364(11) 0.0148(9) 0.0059(10) 0.0030(9)
C48 0.0289(10) 0.0329(10) 0.0267(10) 0.0024(8) 0.0067(9) -0.0027(8)
C49 0.0220(9) 0.0317(10) 0.0224(9) 0.0015(7) 0.0079(7) 0.0025(7)
C50 0.0260(10) 0.0386(11) 0.0300(11) -0.0014(9) 0.0060(8) -0.0019(8)
C51 0.0573(15) 0.0352(11) 0.0285(11) 0.0077(9) 0.0016(11) 0.0043(11)
O52 0.023(4) 0.009(3) 0.024(2) 0.005(3) 0.009(3) 0.002(2)
C53 0.018(4) 0.022(3) 0.025(3) 0.0102(19) 0.002(3) -0.001(3)
C54 0.032(2) 0.024(2) 0.031(2) 0.0080(15) 0.0034(16) 0.0021(15)
C55 0.042(7) 0.027(5) 0.039(4) 0.015(4) 0.026(4) 0.021(5)
C56 0.039(3) 0.026(2) 0.053(3) 0.0099(19) 0.028(3) 0.0126(17)
B57 0.0205(9) 0.0227(9) 0.0229(10) 0.0068(8) 0.0053(8) 0.0001(7)
C58 0.0227(9) 0.0249(9) 0.0239(9) 0.0038(7) 0.0063(7) -0.0028(7)
C59 0.0267(9) 0.0318(10) 0.0242(9) 0.0067(7) 0.0075(8) -0.0001(7)
C60 0.0208(9) 0.0405(11) 0.0341(10) 0.0051(8) 0.0040(8) -0.0012(8)
C61 0.0241(9) 0.0450(12) 0.0419(11) 0.0061(9) 0.0164(9) -0.0073(8)
C62 0.0344(10) 0.0424(11) 0.0298(10) 0.0103(8) 0.0147(9) -0.0050(9)
C63 0.0231(9) 0.0324(10) 0.0270(9) 0.0071(8) 0.0041(8) -0.0033(7)
F64 0.0250(5) 0.0523(7) 0.0270(5) 0.0148(5) 0.0048(4) 0.0034(5)
F65 0.0202(5) 0.0655(8) 0.0443(7) 0.0113(6) 0.0030(5) 0.0005(5)
F66 0.0287(6) 0.0764(9) 0.0574(8) 0.0178(7) 0.0208(6) -0.0066(6)
F67 0.0438(7) 0.0725(9) 0.0357(6) 0.0203(6) 0.0192(5) -0.0074(6)
F68 0.0303(6) 0.0458(6) 0.0268(5) 0.0140(5) 0.0041(5) -0.0036(5)
C69 0.0170(8) 0.0250(8) 0.0249(9) 0.0076(7) 0.0057(7) 0.0046(7)
C70 0.0172(8) 0.0239(8) 0.0265(9) 0.0052(7) 0.0062(7) 0.0033(7)
C71 0.0191(8) 0.0307(9) 0.0321(10) 0.0139(8) 0.0109(7) 0.0055(7)
C72 0.0202(8) 0.0439(11) 0.0220(9) 0.0104(8) 0.0070(7) 0.0083(8)
C73 0.0225(9) 0.0319(10) 0.0247(9) -0.0009(7) 0.0033(7) 0.0039(7)
C74 0.0214(8) 0.0269(9) 0.0286(9) 0.0085(7) 0.0076(7) 0.0022(7)
F75 0.0264(5) 0.0243(5) 0.0310(5) 0.0050(4) 0.0105(4) -0.0022(4)
F76 0.0315(6) 0.0370(6) 0.0376(6) 0.0177(5) 0.0158(5) 0.0012(5)
F77 0.0350(6) 0.0617(7) 0.0232(5) 0.0114(5) 0.0105(5) 0.0054(5)
F78 0.0374(6) 0.0423(6) 0.0286(6) -0.0040(5) 0.0052(5) -0.0020(5)
F79 0.0402(6) 0.0264(5) 0.0327(6) 0.0039(4) 0.0094(5) -0.0073(5)
C80 0.0232(8) 0.0224(8) 0.0204(8) 0.0042(7) 0.0034(7) 0.0008(7)
C81 0.0262(9) 0.0205(8) 0.0216(8) 0.0029(7) 0.0052(7) -0.0004(7)
C82 0.0226(9) 0.0326(10) 0.0219(9) 0.0023(7) 0.0037(7) 0.0051(7)
C83 0.0353(10) 0.0279(9) 0.0248(9) 0.0022(7) 0.0023(8) 0.0137(8)
C84 0.0423(11) 0.0192(9) 0.0314(10) 0.0053(7) 0.0066(9) 0.0018(8)
C85 0.0260(9) 0.0255(9) 0.0264(9) 0.0041(7) 0.0039(7) -0.0035(7)
F86 0.0242(5) 0.0250(5) 0.0375(6) 0.0083(4) 0.0076(4) -0.0031(4)
F87 0.0221(5) 0.0449(6) 0.0347(6) 0.0049(5) 0.0052(5) 0.0057(5)
F88 0.0466(7) 0.0365(6) 0.0451(7) 0.0069(5) 0.0050(6) 0.0224(5)
F89 0.0576(8) 0.0205(5) 0.0604(8) 0.0130(5) 0.0078(6) 0.0029(5)
F90 0.0304(6) 0.0263(5) 0.0469(6) 0.0109(5) 0.0043(5) -0.0074(4)
C91 0.0230(8) 0.0237(9) 0.0297(9) 0.0058(7) 0.0143(7) -0.0018(7)
C92 0.0357(10) 0.0258(9) 0.0285(9) 0.0054(7) 0.0133(8) -0.0016(8)
C93 0.0522(13) 0.0364(11) 0.0288(10) -0.0035(8) 0.0191(10) -0.0103(9)
C94 0.0548(13) 0.0249(10) 0.0522(13) -0.0088(9) 0.0370(11) -0.0078(9)
C95 0.0339(10) 0.0258(10) 0.0596(14) 0.0038(9) 0.0305(10) 0.0043(8)
C96 0.0247(9) 0.0281(9) 0.0379(11) 0.0066(8) 0.0165(8) 0.0005(7)
F97 0.0417(6) 0.0341(6) 0.0244(5) 0.0046(4) 0.0021(5) -0.0017(5)
F98 0.0967(11) 0.0492(8) 0.0283(6) -0.0083(5) 0.0144(7) -0.0149(7)
F99 0.0805(9) 0.0336(7) 0.0725(9) -0.0186(6) 0.0496(8) -0.0080(6)
F100 0.0474(7) 0.0279(6) 0.0913(10) 0.0074(6) 0.0386(7) 0.0132(5)
F101 0.0281(6) 0.0341(6) 0.0484(7) 0.0120(5) 0.0134(5) 0.0105(5)
F102 0.0761(10) 0.0483(8) 0.0754(10) 0.0044(7) 0.0229(8) 0.0198(7)
C103 0.0438(12) 0.0288(10) 0.0392(11) 0.0087(8) 0.0176(10) 0.0073(9)
C104 0.0364(11) 0.0428(12) 0.0350(11) 0.0107(9) 0.0105(9) -0.0024(9)
C105 0.0602(15) 0.0388(12) 0.0305(11) 0.0032(9) 0.0163(11) -0.0035(11)
C106 0.0642(16) 0.0524(14) 0.0431(13) 0.0132(11) 0.0241(12) 0.0231(13)
C107 0.0374(13) 0.0644(16) 0.0533(15) 0.0233(12) 0.0111(11) 0.0121(12)
C108 0.0451(13) 0.0409(12) 0.0373(12) 0.0141(10) 0.0059(10) -0.0065(10)
O52A 0.029(4) 0.015(5) 0.030(3) 0.006(4) 0.011(3) -0.004(3)
C53A 0.019(4) 0.026(3) 0.034(4) 0.003(3) 0.005(4) -0.002(3)
C54A 0.053(3) 0.023(2) 0.074(4) 0.013(3) 0.037(3) 0.004(2)
C55A 0.066(4) 0.038(3) 0.127(8) 0.032(4) 0.064(5) 0.021(3)
C56A 0.034(5) 0.032(6) 0.035(5) 0.018(4) 0.017(4) 0.002(4)

loop_
_geom_bond_atom_site_label_1
_geom_bond_atom_site_label_2
_geom_bond_distance
_geom_bond_site_symmetry_2
_geom_bond_publ_flag
Ti1 N39 1.7156(13) . ?
Ti1 N2 1.9598(13) . ?
Ti1 O52A 1.983(18) . ?
Ti1 N6 2.0656(13) . ?
Ti1 O52 2.117(12) . ?
Ti1 C3 2.7012(15) . ?
N2 C3 1.3728(19) . ?
N2 C7 1.4448(19) . ?
C3 C4 1.391(2) . ?
C3 C19 1.572(2) . ?
C4 C5 1.448(2) . ?
C4 H109 0.909(16) . ?
C5 N6 1.3225(19) . ?
C5 C23 1.560(2) . ?
N6 C27 1.4545(19) . ?
C7 C12 1.407(2) . ?
C7 C8 1.410(2) . ?
C8 C9 1.390(2) . ?
C8 C16 1.526(2) . ?
C9 C10 1.381(3) . ?
C9 H110 0.964(17) . ?
C10 C11 1.379(3) . ?
C10 H111 0.945(19) . ?
C11 C12 1.396(2) . ?
C11 H112 0.926(17) . ?
C12 C13 1.518(2) . ?
C13 C14 1.534(2) . ?
C13 C15 1.534(2) . ?
C13 H113 0.982(16) . ?
C14 H114 0.993(17) . ?
C14 H115 1.00(2) . ?
C14 H116 0.98(2) . ?
C15 H117 1.00(2) . ?
C15 H118 0.974(19) . ?
C15 H119 0.978(18) . ?
C16 C18 1.518(3) . ?
C16 C17 1.527(3) . ?
C16 H120 0.979(18) . ?
C17 H21 0.98(3) . ?
C17 H122 1.01(2) . ?
C17 H123 1.01(2) . ?
C18 H124 0.989(19) . ?
C18 H125 0.98(2) . ?
C18 H126 0.987(18) . ?
C19 C21 1.534(2) . ?
C19 C22 1.535(3) . ?
C19 C20 1.540(2) . ?
C20 H127 0.95(2) . ?
C20 H128 1.01(2) . ?
C20 H129 0.971(19) . ?
C21 H130 0.963(19) . ?
C21 H131 0.970(19) . ?
C21 H132 0.97(2) . ?
C22 H133 0.94(2) . ?
C22 H134 0.97(2) . ?
C22 H135 0.997(19) . ?
C23 C25 1.538(2) . ?
C23 C24 1.543(2) . ?
C23 C26 1.544(2) . ?
C24 H136 0.98(2) . ?
C24 H137 0.994(19) . ?
C24 H138 0.992(19) . ?
C25 H139 0.98(2) . ?
C25 H140 0.966(18) . ?
C25 H189 1.012(18) . ?
C26 H142 0.972(19) . ?
C26 H143 0.991(19) . ?
C26 H144 1.010(19) . ?
C27 C28 1.402(2) . ?
C27 C32 1.409(2) . ?
C28 C29 1.394(2) . ?
C28 C36 1.521(2) . ?
C29 C30 1.381(2) . ?
C29 H145 0.924(17) . ?
C30 C31 1.382(2) . ?
C30 H146 0.952(17) . ?
C31 C32 1.396(2) . ?
C31 H147 0.964(18) . ?
C32 C33 1.522(2) . ?
C33 C34 1.525(3) . ?
C33 C35 1.538(2) . ?
C33 H148 0.960(15) . ?
C34 H149 1.037(19) . ?
C34 H150 1.01(2) . ?
C34 H151 0.92(2) . ?
C35 H152 1.02(2) . ?
C35 H153 0.97(2) . ?
C35 H154 0.99(2) . ?
C36 C38 1.523(3) . ?
C36 C37 1.526(3) . ?
C36 H155 0.950(18) . ?
C37 H156 0.90(2) . ?
C37 H157 0.97(2) . ?
C37 H158 0.98(2) . ?
C38 H159 0.96(2) . ?
C38 H160 0.98(2) . ?
C38 H161 0.98(2) . ?
N39 C40 1.4058(19) . ?
C40 C41 1.418(2) . ?
C40 C45 1.421(2) . ?
C41 C42 1.393(2) . ?
C41 C49 1.518(2) . ?
C42 C43 1.383(2) . ?
C42 H162 0.999(18) . ?
C43 C44 1.381(2) . ?
C43 H163 0.948(19) . ?
C44 C45 1.390(2) . ?
C44 H164 0.911(17) . ?
C45 C46 1.516(2) . ?
C46 C48 1.522(2) . ?
C46 C47 1.532(2) . ?
C46 H165 0.968(16) . ?
C47 H166 0.97(2) . ?
C47 H167 0.99(2) . ?
C47 H168 0.97(2) . ?
C48 H169 0.940(18) . ?
C48 H170 0.995(19) . ?
C48 H171 1.002(19) . ?
C49 C51 1.521(3) . ?
C49 C50 1.535(2) . ?
C49 H172 0.954(18) . ?
C50 H173 0.989(18) . ?
C50 H174 1.01(2) . ?
C50 H175 1.04(2) . ?
C51 H176 0.98(2) . ?
C51 H177 0.97(3) . ?
C51 H178 0.96(2) . ?
O52 C53 1.471(12) . ?
O52 C55 1.607(18) . ?
C53 C54 1.498(8) . ?
C53 H179 0.97(4) . ?
C53 H180 1.05(4) . ?
C53 H1A 1.34(5) . ?
C53 H2A 0.53(5) . ?
C54 H181 0.96(4) . ?
C54 H182 1.03(4) . ?
C54 H183 1.02(4) . ?
C54 H1A 0.87(4) . ?
C55 C56 1.697(16) . ?
C55 H184 0.95(4) . ?
C55 H185 0.89(4) . ?
C55 H7A 0.73(6) . ?
C55 H8A 1.05(8) . ?
C56 H186 0.83(5) . ?
C56 H187 0.90(4) . ?
C56 H188 0.79(4) . ?
C56 H5A 1.28(5) . ?
C56 H7A 1.58(6) . ?
B57 C80 1.647(2) . ?
B57 C69 1.652(2) . ?
B57 C91 1.657(2) . ?
B57 C58 1.660(2) . ?
C58 C59 1.385(2) . ?
C58 C63 1.394(2) . ?
C59 F64 1.3499(19) . ?
C59 C60 1.383(2) . ?
C60 F65 1.348(2) . ?
C60 C61 1.373(3) . ?
C61 F66 1.3452(19) . ?
C61 C62 1.373(3) . ?
C62 F67 1.350(2) . ?
C62 C63 1.375(2) . ?
C63 F68 1.3547(19) . ?
C69 C70 1.390(2) . ?
C69 C74 1.391(2) . ?
C70 F75 1.3554(18) . ?
C70 C71 1.378(2) . ?
C71 F76 1.3482(18) . ?
C71 C72 1.374(2) . ?
C72 F77 1.3430(19) . ?
C72 C73 1.378(2) . ?
C73 F78 1.3459(19) . ?
C73 C74 1.374(2) . ?
C74 F79 1.3571(18) . ?
C80 C85 1.388(2) . ?
C80 C81 1.394(2) . ?
C81 F86 1.3553(18) . ?
C81 C82 1.373(2) . ?
C82 F87 1.3506(19) . ?
C82 C83 1.372(2) . ?
C83 F88 1.3426(19) . ?
C83 C84 1.371(3) . ?
C84 F89 1.3468(19) . ?
C84 C85 1.378(2) . ?
C85 F90 1.3556(19) . ?
C91 C92 1.384(2) . ?
C91 C96 1.395(2) . ?
C92 F97 1.354(2) . ?
C92 C93 1.385(2) . ?
C93 F98 1.346(2) . ?
C93 C94 1.368(3) . ?
C94 F99 1.348(2) . ?
C94 C95 1.371(3) . ?
C95 F100 1.352(2) . ?
C95 C96 1.374(2) . ?
C96 F101 1.347(2) . ?
F102 C103 1.361(2) . ?
C103 C108 1.363(3) . ?
C103 C104 1.373(3) . ?
C104 C105 1.383(3) . ?
C104 H190 1.257(13) . ?
C105 C106 1.374(3) . ?
C105 H191 0.93(2) . ?
C106 C107 1.371(3) . ?
C106 H192 0.98(2) . ?
C107 C108 1.385(3) . ?
C107 H193 0.94(2) . ?
C108 H194 0.97(2) . ?
O52A C56A 1.39(3) . ?
O52A C53A 1.500(17) . ?
C53A C54A 1.503(11) . ?
C53A H179 1.34(4) . ?
C53A H180 1.44(4) . ?
C53A H1A 0.96(5) . ?
C53A H2A 1.03(5) . ?
C54A C55A 1.530(8) . ?
C54A C56A 2.006(17) . ?
C54A H179 1.48(3) . ?
C54A H183 1.39(4) . ?
C54A H186 1.16(5) . ?
C54A H3A 0.87(6) . ?
C54A H4A 0.96(6) . ?
C55A C56A 1.27(2) . ?
C55A H184 1.27(4) . ?
C55A H186 1.21(4) . ?
C55A H188 1.47(4) . ?
C55A H5A 0.97(5) . ?
C55A H6A 1.34(7) . ?
C56A H184 0.96(5) . ?
C56A H185 1.21(4) . ?
C56A H7A 0.90(7) . ?
C56A H8A 1.34(7) . ?
